data_1560656
loop_
_publ_author_name
'M\;aczka, Miros\/law'
'G\;agor, Anna'
'Hanuza, Jerzy'
'Pikul, Adam'
'Drozd, Marek'

_publ_section_title
;
 Synthesis and characterization of two novel chiral-type formate
 frameworks templated by protonated diethylamine and ammonium cations
;
_journal_name_full 'Journal of Solid State Chemistry'
_journal_page_first 23
_journal_page_last 29
_journal_paper_doi 10.1016/j.jssc.2016.10.005
_journal_volume 245
_journal_year 2017
_chemical_formula_sum 'C9.52 H19.2 Cr0.46 N1.54 Ni1.54 O12'
_chemical_formula_weight 461.6
_space_group_IT_number 182
_space_group_name_Hall 'P 6c 2c'
_space_group_name_H-M_alt 'P 63 2 2'
_symmetry_cell_setting hexagonal
_symmetry_Int_Tables_number 182
_symmetry_space_group_name_H-M 'P 63 2 2'
_cell_angle_alpha 90
_cell_angle_beta 90
_cell_angle_gamma 120
_cell_formula_units_Z 1
_cell_length_a 8.1266(6)
_cell_length_b 8.1266(6)
_cell_length_c 6.9236(7)
_cell_measurement_reflns_used 70
_cell_measurement_temperature 296
_cell_measurement_theta_max 40
_cell_measurement_theta_min 5
_cell_volume 395.99(6)
_diffrn_ambient_temperature 296
_diffrn_measurement_device 'powder diffractometer'
_diffrn_measurement_device_type PanAlytical
_diffrn_radiation_probe x-ray
_diffrn_radiation_wavelength 1.54051
_exptl_absorpt_coefficient_mu 5.523
_exptl_crystal_density_diffrn 1.9355
_exptl_crystal_F_000 224
_pd_instr_location ' ?'
_pd_meas_2theta_range_inc 0.026
_pd_meas_2theta_range_max 79.981
_pd_meas_2theta_range_min 10.015
_pd_meas_number_of_points 2692
_pd_proc_2theta_range_inc 0.026
_pd_proc_2theta_range_max 79.981
_pd_proc_2theta_range_min 10.015
_pd_proc_ls_background_function '7 Legendre polynoms'
_pd_proc_ls_pref_orient_corr 'March & Dollase'
_pd_proc_ls_profile_function Pseudo-Voigt
_pd_proc_ls_prof_R_factor 0.0338
_pd_proc_ls_prof_wR_expected 0.0135
_pd_proc_ls_prof_wR_factor 0.0490
_refine_diff_density_max 0.35
_refine_diff_density_min -0.86
_refine_ls_goodness_of_fit_all 3.63
_refine_ls_hydrogen_treatment constr
_refine_ls_number_constraints 1
_refine_ls_number_parameters 21
_refine_ls_number_restraints 1
_refine_ls_R_factor_all 0.0603
_refine_ls_R_factor_gt 0.0540
_refine_ls_shift/su_max 0.0436
_refine_ls_shift/su_mean 0.0120
_refine_ls_weighting_scheme sigma
_refine_ls_wR_factor_all 0.0635
_refine_ls_wR_factor_gt 0.0631
_cod_data_source_file JSSC-2017-245-23.cif
_cod_data_source_block CrNi
_cod_depositor_comments
;
The following automatic conversions were performed:

data item '_diffrn_radiation_probe' value 'X-ray' was changed to
'x-ray' in accordance with the built-in table derived from the CIF
Core dictionary named 'cif_core.dic' version 2.4.5 last updated on
2014-11-21.

Automatic conversion script
Id: cif_fix_values 8369 2020-08-20 11:38:08Z andrius 
;
_cod_original_cell_volume 395.98(6)
_cod_database_code 1560656

loop_
_space_group_symop_id
_space_group_symop_operation_xyz
1 x,y,z
2 -y,x-y,z
3 -x+y,-x,z
4 -x,-y,z+1/2
5 y,-x+y,z+1/2
6 x-y,x,z+1/2
7 y,x,-z
8 x-y,-y,-z
9 -x,-x+y,-z
10 -y,-x,-z+1/2
11 -x+y,y,-z+1/2
12 x,x-y,-z+1/2

loop_
_atom_site_label
_atom_site_type_symbol
_atom_site_fract_x
_atom_site_fract_y
_atom_site_fract_z
_atom_site_adp_type
_atom_site_U_iso_or_equiv
_atom_site_site_symmetry_multiplicity
_atom_site_occupancy
_atom_site_calc_flag
_atom_site_refinement_flags
_atom_site_disorder_assembly
_atom_site_disorder_group
Ni1 Ni 0.333333 0.666667 0.25 Uiso 0.031(9) 2 0.77 d . . .
Cr1 Cr 0.333333 0.666667 0.25 Uiso 0.031(9) 2 0.23 d . . .
O1 O 0.136(2) 0.446(2) 0.084(3) Uiso 0.0426 12 1 d . . .
C1 C 0 0.442(4) 0 Uiso 0.0366 6 1 d . . .
H1c1 H 0 0.55968 0 Uiso 0.044 6 1 d . . .
C2a C -0.011927 0.036465 0.169(9) Uiso 0.1732 12 0.2933 d . . .
N1a N 0.041973 -0.044575 0.016(9) Uiso 0.0676 12 0.0733 d . . .
N2a N 0 0 0.016(9) Uiso 0.038 4 0.165 d . . .

loop_
_atom_type_symbol
_atom_type_scat_dispersion_real
_atom_type_scat_dispersion_imag
_atom_type_scat_source
C 0.0191 0.0095 'International Tables Vol C tables 4.2.6.8 and 6.1.1.1'
H 0.0000 0.0000 'International Tables Vol C tables 4.2.6.8 and 6.1.1.1'
Cr -0.1449 2.4364 'International Tables Vol C tables 4.2.6.8 and 6.1.1.1'
N 0.0329 0.0188 'International Tables Vol C tables 4.2.6.8 and 6.1.1.1'
Ni -3.1205 0.5234 'International Tables Vol C tables 4.2.6.8 and 6.1.1.1'
O 0.0516 0.0335 'International Tables Vol C tables 4.2.6.8 and 6.1.1.1'

loop_
_geom_angle_atom_site_label_1
_geom_angle_atom_site_label_2
_geom_angle_atom_site_label_3
_geom_angle_site_symmetry_1
_geom_angle_site_symmetry_2
_geom_angle_site_symmetry_3
_geom_angle
Cr1 Ni1 O1 . . . 0
Cr1 Ni1 O1 . . 2_665 0
Cr1 Ni1 O1 . . 3_565 0
Cr1 Ni1 O1 . . 10_665 0
Cr1 Ni1 O1 . . 11_555 0
Cr1 Ni1 O1 . . 12_565 0
O1 Ni1 O1 . . 2_665 91.8(7)
O1 Ni1 O1 . . 3_565 91.8(7)
O1 Ni1 O1 . . 10_665 170.8(9)
O1 Ni1 O1 . . 11_555 82.0(7)
O1 Ni1 O1 . . 12_565 95.2(7)
O1 Ni1 O1 2_665 . 3_565 91.8(9)
O1 Ni1 O1 2_665 . 10_665 82.0(7)
O1 Ni1 O1 2_665 . 11_555 95.2(10)
O1 Ni1 O1 2_665 . 12_565 170.8(9)
O1 Ni1 O1 3_565 . 10_665 95.2(7)
O1 Ni1 O1 3_565 . 11_555 170.8(9)
O1 Ni1 O1 3_565 . 12_565 82.0(9)
O1 Ni1 O1 10_665 . 11_555 91.8(7)
O1 Ni1 O1 10_665 . 12_565 91.8(7)
O1 Ni1 O1 11_555 . 12_565 91.8(9)
Ni1 Cr1 O1 . . . 0
Ni1 Cr1 O1 . . 2_665 0
Ni1 Cr1 O1 . . 3_565 0
Ni1 Cr1 O1 . . 10_665 0
Ni1 Cr1 O1 . . 11_555 0
Ni1 Cr1 O1 . . 12_565 0
O1 Cr1 O1 . . 2_665 91.8(7)
O1 Cr1 O1 . . 3_565 91.8(7)
O1 Cr1 O1 . . 10_665 170.8(9)
O1 Cr1 O1 . . 11_555 82.0(7)
O1 Cr1 O1 . . 12_565 95.2(7)
O1 Cr1 O1 2_665 . 3_565 91.8(9)
O1 Cr1 O1 2_665 . 10_665 82.0(7)
O1 Cr1 O1 2_665 . 11_555 95.2(10)
O1 Cr1 O1 2_665 . 12_565 170.8(9)
O1 Cr1 O1 3_565 . 10_665 95.2(7)
O1 Cr1 O1 3_565 . 11_555 170.8(9)
O1 Cr1 O1 3_565 . 12_565 82.0(9)
O1 Cr1 O1 10_665 . 11_555 91.8(7)
O1 Cr1 O1 10_665 . 12_565 91.8(7)
O1 Cr1 O1 11_555 . 12_565 91.8(9)
Ni1 O1 Cr1 . . . 0.0(5)
Ni1 O1 C1 . . . 125.9(19)
Cr1 O1 C1 . . . 125.9(19)
O1 C1 O1 . . 9_555 131(3)
O1 C1 H1c1 . . . 114.71
O1 C1 H1c1 9_555 . . 114.71

loop_
_geom_bond_atom_site_label_1
_geom_bond_atom_site_label_2
_geom_bond_site_symmetry_1
_geom_bond_site_symmetry_2
_geom_bond_distance
Ni1 Cr1 . . 0
Ni1 O1 . . 2.056(14)
Ni1 O1 . 2_665 2.056(19)
Ni1 O1 . 3_565 2.06(2)
Ni1 O1 . 10_665 2.056(14)
Ni1 O1 . 11_555 2.056(19)
Ni1 O1 . 12_565 2.06(2)
Cr1 O1 . . 2.056(14)
Cr1 O1 . 2_665 2.056(19)
Cr1 O1 . 3_565 2.06(2)
Cr1 O1 . 10_665 2.056(14)
Cr1 O1 . 11_555 2.056(19)
Cr1 O1 . 12_565 2.06(2)
O1 C1 . . 1.24(2)
C1 H1c1 . . 0.96

loop_
_restr_distance_atom_site_label_1
_restr_distance_site_symmetry_1
_restr_distance_atom_site_label_2
_restr_distance_site_symmetry_2
_restr_distance_target
_restr_distance_target_weight_param
O1 . C1 . 1.236 0.001
